data_4031703
loop_
_publ_author_name
'Hong, Kenneth K. C.'
'Ball, Graham E.'
'Black, David StC'
'Kumar, Naresh'

_publ_section_title
;
 The Mosaic of Rottlerin.
;
_journal_issue 21
_journal_name_full 'The Journal of organic chemistry'
_journal_page_first 10668
_journal_page_last 10674
_journal_paper_doi 10.1021/acs.joc.5b01827
_journal_volume 80
_journal_year 2015
_chemical_formula_moiety 'C28 H32 O8, H2 O'
_chemical_formula_sum 'C28 H34 O9'
_chemical_formula_weight 514.55
_chemical_name_systematic
;
 ?
;
_space_group_crystal_system monoclinic
_space_group_IT_number 14
_space_group_name_Hall '-P 2ybc'
_space_group_name_H-M_alt 'P 1 21/c 1'
_symmetry_space_group_name_Hall '-P 2ybc'
_symmetry_space_group_name_H-M 'P 1 21/c 1'
_atom_sites_solution_hydrogens mixed
_audit_creation_date 2014-10-03
_audit_creation_method
;
Olex2 1.2
(compiled 2014.09.19 svn.r3010 for OlexSys, GUI svn.r4874)
;
_cell_angle_alpha 90
_cell_angle_beta 102.908(3)
_cell_angle_gamma 90
_cell_formula_units_Z 4
_cell_length_a 16.4146(10)
_cell_length_b 7.1564(5)
_cell_length_c 21.2383(13)
_cell_measurement_reflns_used 5540
_cell_measurement_temperature 150(2)
_cell_measurement_theta_max 26.754
_cell_measurement_theta_min 2.546
_cell_volume 2431.8(3)
_computing_cell_refinement 'SAINT v8.34A (Bruker, 2013)'
_computing_data_reduction 'SAINT v8.34A (Bruker, 2013)'
_computing_molecular_graphics 'Olex2 (Dolomanov et al., 2009)'
_computing_publication_material 'Olex2 (Dolomanov et al., 2009)'
_computing_structure_refinement 'XL (Sheldrick, 2008)'
_diffrn_ambient_temperature 150.02
_diffrn_measured_fraction_theta_full 0.995
_diffrn_measured_fraction_theta_max 0.993
_diffrn_measurement_device_type 'Bruker APEX-II CCD'
_diffrn_measurement_method '\f and \w scans'
_diffrn_radiation_type MoK\a
_diffrn_radiation_wavelength 0.71073
_diffrn_reflns_av_R_equivalents 0.0478
_diffrn_reflns_av_unetI/netI 0.0447
_diffrn_reflns_laue_measured_fraction_full 0.995
_diffrn_reflns_laue_measured_fraction_max 0.993
_diffrn_reflns_limit_h_max 20
_diffrn_reflns_limit_h_min -20
_diffrn_reflns_limit_k_max 6
_diffrn_reflns_limit_k_min -9
_diffrn_reflns_limit_l_max 25
_diffrn_reflns_limit_l_min -27
_diffrn_reflns_number 20406
_diffrn_reflns_point_group_measured_fraction_full 0.995
_diffrn_reflns_point_group_measured_fraction_max 0.993
_diffrn_reflns_theta_full 26.000
_diffrn_reflns_theta_max 27.045
_diffrn_reflns_theta_min 1.967
_diffrn_standards_number 0
_exptl_absorpt_coefficient_mu 0.105
_exptl_absorpt_correction_T_max 0.7455
_exptl_absorpt_correction_T_min 0.6559
_exptl_absorpt_correction_type multi-scan
_exptl_absorpt_process_details
;
SADABS-2012/1 (Bruker,2012) was used for absorption correction.
wR2(int) was 0.1606 before and 0.0577 after correction.
The Ratio of minimum to maximum transmission is 0.8798.
The \l/2 correction factor is 0.0015.
;
_exptl_crystal_colour colourless
_exptl_crystal_colour_primary colourless
_exptl_crystal_density_diffrn 1.405
_exptl_crystal_description plate
_exptl_crystal_F_000 1096
_exptl_crystal_size_max 0.132
_exptl_crystal_size_mid 0.115
_exptl_crystal_size_min 0.056
_refine_diff_density_max 0.295
_refine_diff_density_min -0.267
_refine_diff_density_rms 0.058
_refine_ls_extinction_method none
_refine_ls_goodness_of_fit_ref 1.044
_refine_ls_hydrogen_treatment mixed
_refine_ls_matrix_type full
_refine_ls_number_parameters 356
_refine_ls_number_reflns 5294
_refine_ls_number_restraints 0
_refine_ls_restrained_S_all 1.044
_refine_ls_R_factor_all 0.0600
_refine_ls_R_factor_gt 0.0443
_refine_ls_shift/su_max 0.000
_refine_ls_shift/su_mean 0.000
_refine_ls_structure_factor_coef Fsqd
_refine_ls_weighting_details 'w=1/[\s^2^(Fo^2^)+(0.0648P)^2^+1.0034P] where P=(Fo^2^+2Fc^2^)/3'
_refine_ls_weighting_scheme calc
_refine_ls_wR_factor_gt 0.1192
_refine_ls_wR_factor_ref 0.1317
_reflns_Friedel_coverage 0.000
_reflns_number_gt 4101
_reflns_number_total 5294
_reflns_threshold_expression 'I > 2\s(I)'
_cod_data_source_file jo5b01827_si_003.cif
_cod_data_source_block p21byc_a
_cod_depositor_comments 'Adding full bibliography for 4031702--4031703.cif.'
_cod_database_code 4031703
_shelxl_version_number 2014-3
_shelx_space_group_comment
;
The symmetry employed for this shelxl refinement is uniquely defined
by the following loop, which should always be used as a source of
symmetry information in preference to the above space-group names.
They are only intended as comments.
;
_olex2_refinement_description
;
1. Fixed Uiso
 At 1.2 times of:
  All C(H) groups, All C(H,H) groups
 At 1.5 times of:
  All C(H,H,H) groups, All O(H) groups
2.a Ternary CH refined with riding coordinates:
 C9(H9), C10(H10), C9'(H9')
2.b Secondary CH2 refined with riding coordinates:
 C10'(H10A,H10B)
2.c Idealised Me refined as rotating group:
 C8(H8A,H8B,H8C), C12(H12A,H12B,H12C), C13(H13A,H13B,H13C), C14(H14A,H14B,
 H14C), C8'(H8'A,H8'B,H8'C), C12'(H12D,H12E,H12F), C13'(H13D,H13E,H13F),
 C14'(H14D,H14E,H14F)
2.d Idealised tetrahedral OH refined as rotating group:
 O2(H2), O1'(H1')
;
_olex2_submission_special_instructions 'No special instructions were received'

loop_
_space_group_symop_operation_xyz
'x, y, z'
'-x, y+1/2, -z+1/2'
'-x, -y, -z'
'x, -y-1/2, z-1/2'

loop_
_atom_site_label
_atom_site_type_symbol
_atom_site_fract_x
_atom_site_fract_y
_atom_site_fract_z
_atom_site_U_iso_or_equiv
_atom_site_adp_type
_atom_site_occupancy
_atom_site_site_symmetry_order
_atom_site_calc_flag
_atom_site_refinement_flags_posn
O1 O -0.06710(7) 0.82464(17) 0.55550(6) 0.0209(3) Uani 1 1 d .
O2 O -0.12916(7) 0.87975(17) 0.43917(6) 0.0198(3) Uani 1 1 d .
H2 H -0.1243 0.8840 0.4794 0.030 Uiso 1 1 calc GR
O3 O 0.02420(8) 0.70419(19) 0.28516(6) 0.0221(3) Uani 1 1 d .
O4 O 0.14212(7) 0.61138(17) 0.50634(5) 0.0177(3) Uani 1 1 d .
C1 C 0.00726(10) 0.7457(2) 0.47701(8) 0.0158(3) Uani 1 1 d .
C2 C 0.08007(10) 0.6773(2) 0.45861(8) 0.0152(3) Uani 1 1 d .
C3 C 0.08532(10) 0.6701(2) 0.39447(8) 0.0150(3) Uani 1 1 d .
C4 C 0.01543(10) 0.7253(2) 0.34653(8) 0.0162(3) Uani 1 1 d .
C5 C -0.05666(10) 0.7977(2) 0.36106(8) 0.0164(3) Uani 1 1 d .
C6 C -0.05934(10) 0.8072(2) 0.42609(8) 0.0158(3) Uani 1 1 d .
C7 C -0.00108(10) 0.7606(2) 0.54372(8) 0.0164(3) Uani 1 1 d .
C8 C 0.06577(11) 0.7046(2) 0.60046(8) 0.0197(4) Uani 1 1 d .
H8A H 0.1167 0.7763 0.6005 0.030 Uiso 1 1 calc GR
H8B H 0.0775 0.5709 0.5978 0.030 Uiso 1 1 calc GR
H8C H 0.0471 0.7299 0.6404 0.030 Uiso 1 1 calc GR
C9 C 0.15869(10) 0.5845(2) 0.37482(7) 0.0148(3) Uani 1 1 d .
H9 H 0.1375 0.4908 0.3401 0.018 Uiso 1 1 calc R
C10 C 0.21669(10) 0.4852(2) 0.42999(7) 0.0146(3) Uani 1 1 d .
H10 H 0.1897 0.3632 0.4359 0.017 Uiso 1 1 calc R
C11 C 0.22588(10) 0.5929(2) 0.49343(8) 0.0163(3) Uani 1 1 d .
C12 C 0.26131(11) 0.7891(2) 0.49356(8) 0.0209(4) Uani 1 1 d .
H12A H 0.2260 0.8628 0.4591 0.031 Uiso 1 1 calc GR
H12B H 0.3181 0.7826 0.4863 0.031 Uiso 1 1 calc GR
H12C H 0.2627 0.8485 0.5354 0.031 Uiso 1 1 calc GR
C13 C 0.27357(10) 0.4809(3) 0.55038(8) 0.0204(4) Uani 1 1 d .
H13A H 0.2721 0.5464 0.5906 0.031 Uiso 1 1 calc GR
H13B H 0.3317 0.4663 0.5468 0.031 Uiso 1 1 calc GR
H13C H 0.2478 0.3574 0.5505 0.031 Uiso 1 1 calc GR
C14 C -0.12807(11) 0.8672(3) 0.30921(8) 0.0219(4) Uani 1 1 d .
H14A H -0.1502 0.7641 0.2800 0.033 Uiso 1 1 calc GR
H14B H -0.1083 0.9671 0.2848 0.033 Uiso 1 1 calc GR
H14C H -0.1723 0.9156 0.3290 0.033 Uiso 1 1 calc GR
O1' O 0.32131(8) 0.6989(2) 0.16634(6) 0.0284(3) Uani 1 1 d .
H1' H 0.3495 0.6264 0.1484 0.043 Uiso 1 1 calc GR
O2' O 0.39683(9) 0.4124(2) 0.14794(6) 0.0328(3) Uani 1 1 d .
O3' O 0.38854(7) 0.23137(17) 0.32950(6) 0.0209(3) Uani 1 1 d .
O4' O 0.20401(7) 0.73106(16) 0.34774(5) 0.0166(3) Uani 1 1 d .
C1' C 0.34829(10) 0.3927(2) 0.30764(8) 0.0169(3) Uani 1 1 d .
C2' C 0.30244(10) 0.4910(2) 0.34388(8) 0.0154(3) Uani 1 1 d .
C3' C 0.25950(10) 0.6499(2) 0.31629(8) 0.0156(3) Uani 1 1 d .
C4' C 0.26794(10) 0.7279(2) 0.25884(8) 0.0169(3) Uani 1 1 d .
C5' C 0.31560(10) 0.6275(2) 0.22385(8) 0.0186(4) Uani 1 1 d .
C6' C 0.35428(10) 0.4539(2) 0.24543(8) 0.0182(4) Uani 1 1 d .
C7' C 0.39619(11) 0.3496(3) 0.20231(8) 0.0226(4) Uani 1 1 d .
C8' C 0.43929(15) 0.1672(3) 0.21991(10) 0.0387(5) Uani 1 1 d .
H8'A H 0.4605 0.1203 0.1833 0.058 Uiso 1 1 calc GR
H8'B H 0.3997 0.0769 0.2308 0.058 Uiso 1 1 calc GR
H8'C H 0.4860 0.1845 0.2572 0.058 Uiso 1 1 calc GR
C9' C 0.30107(10) 0.4389(2) 0.41247(8) 0.0160(3) Uani 1 1 d .
H9' H 0.3452 0.5145 0.4416 0.019 Uiso 1 1 calc R
C10' C 0.32571(11) 0.2346(2) 0.42279(8) 0.0192(4) Uani 1 1 d .
H10A H 0.3356 0.2047 0.4694 0.023 Uiso 1 1 calc R
H10B H 0.2793 0.1550 0.3996 0.023 Uiso 1 1 calc R
C11' C 0.40408(10) 0.1918(2) 0.39863(8) 0.0194(4) Uani 1 1 d .
C12' C 0.42361(12) -0.0150(3) 0.40352(9) 0.0259(4) Uani 1 1 d .
H12D H 0.3749 -0.0856 0.3803 0.039 Uiso 1 1 calc GR
H12E H 0.4370 -0.0525 0.4490 0.039 Uiso 1 1 calc GR
H12F H 0.4715 -0.0408 0.3844 0.039 Uiso 1 1 calc GR
C13' C 0.47941(11) 0.3072(3) 0.43130(9) 0.0271(4) Uani 1 1 d .
H13D H 0.5286 0.2662 0.4160 0.041 Uiso 1 1 calc GR
H13E H 0.4896 0.2902 0.4782 0.041 Uiso 1 1 calc GR
H13F H 0.4686 0.4395 0.4207 0.041 Uiso 1 1 calc GR
C14' C 0.22422(11) 0.9066(3) 0.23435(8) 0.0223(4) Uani 1 1 d .
H14D H 0.1641 0.8930 0.2315 0.033 Uiso 1 1 calc GR
H14E H 0.2339 0.9348 0.1914 0.033 Uiso 1 1 calc GR
H14F H 0.2462 1.0087 0.2641 0.033 Uiso 1 1 calc GR
O1W O 0.89729(8) 0.6267(2) 0.17812(6) 0.0250(3) Uani 1 1 d .
H3 H -0.0217(16) 0.703(3) 0.2581(13) 0.045(7) Uiso 1 1 d .
H1WA H 0.9146(15) 0.640(3) 0.1438(12) 0.041(7) Uiso 1 1 d .
H1WB H 0.8770(18) 0.510(5) 0.1806(14) 0.069(9) Uiso 1 1 d .

loop_
_atom_site_aniso_label
_atom_site_aniso_U_11
_atom_site_aniso_U_22
_atom_site_aniso_U_33
_atom_site_aniso_U_23
_atom_site_aniso_U_13
_atom_site_aniso_U_12
O1 0.0239(6) 0.0214(7) 0.0205(6) -0.0008(5) 0.0116(5) 0.0004(5)
O2 0.0199(6) 0.0212(7) 0.0198(6) -0.0001(5) 0.0076(5) 0.0036(5)
O3 0.0214(7) 0.0329(8) 0.0119(6) 0.0010(5) 0.0037(5) 0.0045(5)
O4 0.0169(6) 0.0235(6) 0.0135(6) 0.0028(5) 0.0053(4) 0.0017(5)
C1 0.0190(8) 0.0129(8) 0.0166(8) -0.0003(6) 0.0060(6) -0.0013(6)
C2 0.0177(8) 0.0123(8) 0.0157(8) 0.0010(6) 0.0037(6) -0.0017(6)
C3 0.0153(8) 0.0153(8) 0.0147(8) 0.0003(6) 0.0042(6) 0.0000(6)
C4 0.0210(8) 0.0145(8) 0.0138(8) 0.0007(6) 0.0054(6) -0.0021(6)
C5 0.0183(8) 0.0129(8) 0.0179(8) 0.0009(6) 0.0039(6) -0.0003(6)
C6 0.0178(8) 0.0111(8) 0.0203(8) 0.0000(6) 0.0079(6) -0.0016(6)
C7 0.0222(8) 0.0102(8) 0.0186(8) -0.0006(6) 0.0086(7) -0.0034(6)
C8 0.0281(9) 0.0189(9) 0.0138(8) -0.0006(7) 0.0084(7) 0.0003(7)
C9 0.0173(8) 0.0156(8) 0.0123(8) -0.0010(6) 0.0048(6) -0.0035(6)
C10 0.0166(8) 0.0141(8) 0.0137(8) 0.0004(6) 0.0048(6) 0.0001(6)
C11 0.0158(8) 0.0193(9) 0.0144(8) 0.0002(6) 0.0048(6) 0.0000(6)
C12 0.0233(9) 0.0213(9) 0.0184(9) -0.0019(7) 0.0052(7) -0.0031(7)
C13 0.0211(8) 0.0257(9) 0.0141(8) 0.0011(7) 0.0032(7) 0.0017(7)
C14 0.0224(9) 0.0235(9) 0.0193(9) 0.0001(7) 0.0037(7) 0.0043(7)
O1' 0.0365(8) 0.0352(8) 0.0178(7) 0.0079(6) 0.0152(6) 0.0084(6)
O2' 0.0386(8) 0.0423(9) 0.0226(7) 0.0038(6) 0.0175(6) 0.0091(7)
O3' 0.0238(6) 0.0222(7) 0.0177(6) 0.0030(5) 0.0069(5) 0.0059(5)
O4' 0.0184(6) 0.0171(6) 0.0159(6) 0.0018(5) 0.0075(5) 0.0008(5)
C1' 0.0138(8) 0.0180(9) 0.0182(8) 0.0001(7) 0.0020(6) -0.0013(6)
C2' 0.0139(7) 0.0170(8) 0.0154(8) 0.0013(6) 0.0034(6) -0.0022(6)
C3' 0.0150(7) 0.0183(8) 0.0139(8) -0.0026(6) 0.0042(6) -0.0027(6)
C4' 0.0167(8) 0.0194(9) 0.0142(8) 0.0013(7) 0.0028(6) -0.0022(7)
C5' 0.0172(8) 0.0253(9) 0.0136(8) 0.0009(7) 0.0044(6) -0.0036(7)
C6' 0.0153(8) 0.0232(9) 0.0171(8) -0.0017(7) 0.0057(6) -0.0017(7)
C7' 0.0177(8) 0.0314(10) 0.0197(9) -0.0021(8) 0.0065(7) -0.0012(7)
C8' 0.0534(13) 0.0389(13) 0.0310(11) 0.0025(9) 0.0245(10) 0.0199(11)
C9' 0.0169(8) 0.0182(9) 0.0135(8) -0.0003(6) 0.0046(6) 0.0004(6)
C10' 0.0215(8) 0.0187(9) 0.0186(9) 0.0035(7) 0.0073(7) 0.0016(7)
C11' 0.0214(8) 0.0204(9) 0.0170(8) 0.0045(7) 0.0053(7) 0.0040(7)
C12' 0.0272(9) 0.0233(10) 0.0294(10) 0.0047(8) 0.0109(8) 0.0071(8)
C13' 0.0205(9) 0.0292(10) 0.0299(10) 0.0011(8) 0.0019(7) 0.0021(8)
C14' 0.0271(9) 0.0238(9) 0.0167(8) 0.0052(7) 0.0064(7) 0.0042(7)
O1W 0.0311(7) 0.0274(8) 0.0189(7) 0.0005(6) 0.0105(6) -0.0005(6)

loop_
_atom_type_symbol
_atom_type_description
_atom_type_scat_dispersion_real
_atom_type_scat_dispersion_imag
_atom_type_scat_source
C C 0.0033 0.0016 'International Tables Vol C Tables 4.2.6.8 and 6.1.1.4'
H H 0.0000 0.0000 'International Tables Vol C Tables 4.2.6.8 and 6.1.1.4'
O O 0.0106 0.0060 'International Tables Vol C Tables 4.2.6.8 and 6.1.1.4'

loop_
_geom_angle_atom_site_label_1
_geom_angle_atom_site_label_2
_geom_angle_atom_site_label_3
_geom_angle
C2 O4 C11 118.17(12)
C2 C1 C7 123.95(15)
C6 C1 C2 116.51(14)
C6 C1 C7 119.51(14)
O4 C2 C1 116.88(14)
O4 C2 C3 121.52(14)
C3 C2 C1 121.52(15)
C2 C3 C4 118.73(14)
C2 C3 C9 121.46(14)
C4 C3 C9 119.40(14)
O3 C4 C3 114.87(14)
O3 C4 C5 122.40(15)
C5 C4 C3 122.73(15)
C4 C5 C6 117.12(15)
C4 C5 C14 121.65(15)
C6 C5 C14 121.21(15)
O2 C6 C1 120.53(14)
O2 C6 C5 116.20(14)
C5 C6 C1 123.26(15)
O1 C7 C1 119.62(15)
O1 C7 C8 116.74(14)
C1 C7 C8 123.63(14)
C3 C9 C10 112.59(13)
O4' C9 C3 109.04(13)
O4' C9 C10 110.56(12)
C9 C10 C11 111.52(13)
C9 C10 C9' 110.89(12)
C11 C10 C9' 113.71(13)
O4 C11 C10 107.33(13)
O4 C11 C12 106.91(13)
O4 C11 C13 103.72(12)
C12 C11 C10 115.43(14)
C13 C11 C10 111.59(14)
C13 C11 C12 111.00(14)
C1' O3' C11' 118.05(13)
C3' O4' C9 109.65(12)
O3' C1' C2' 121.68(15)
O3' C1' C6' 116.82(14)
C2' C1' C6' 121.48(15)
C1' C2' C3' 117.85(15)
C1' C2' C9' 122.64(14)
C3' C2' C9' 119.43(14)
O4' C3' C2' 117.90(14)
O4' C3' C4' 117.97(15)
C4' C3' C2' 124.12(15)
C3' C4' C5' 116.34(15)
C3' C4' C14' 121.16(15)
C5' C4' C14' 122.43(15)
O1' C5' C4' 116.74(15)
O1' C5' C6' 120.43(15)
C4' C5' C6' 122.78(15)
C1' C6' C5' 116.82(15)
C1' C6' C7' 124.45(16)
C5' C6' C7' 118.73(15)
O2' C7' C6' 119.97(17)
O2' C7' C8' 116.59(16)
C6' C7' C8' 123.44(16)
C2' C9' C10 112.73(13)
C2' C9' C10' 108.41(13)
C10' C9' C10 113.26(13)
C11' C10' C9' 111.32(14)
O3' C11' C10' 109.23(13)
O3' C11' C12' 104.20(14)
O3' C11' C13' 107.18(14)
C10' C11' C13' 113.61(15)
C12' C11' C10' 110.89(14)
C12' C11' C13' 111.21(15)

loop_
_geom_bond_atom_site_label_1
_geom_bond_atom_site_label_2
_geom_bond_distance
O1 C7 1.252(2)
O2 C6 1.3424(19)
O3 C4 1.3515(19)
O4 C2 1.3513(19)
O4 C11 1.4667(19)
C1 C2 1.425(2)
C1 C6 1.425(2)
C1 C7 1.457(2)
C2 C3 1.385(2)
C3 C4 1.409(2)
C3 C9 1.491(2)
C4 C5 1.388(2)
C5 C6 1.393(2)
C5 C14 1.503(2)
C7 C8 1.492(2)
C9 C10 1.512(2)
C9 O4' 1.4747(19)
C10 C11 1.530(2)
C10 C9' 1.548(2)
C11 C12 1.519(2)
C11 C13 1.515(2)
O1' C5' 1.346(2)
O2' C7' 1.241(2)
O3' C1' 1.360(2)
O3' C11' 1.461(2)
O4' C3' 1.3729(19)
C1' C2' 1.383(2)
C1' C6' 1.416(2)
C2' C3' 1.396(2)
C2' C9' 1.509(2)
C3' C4' 1.376(2)
C4' C5' 1.393(2)
C4' C14' 1.502(2)
C5' C6' 1.424(2)
C6' C7' 1.466(2)
C7' C8' 1.492(3)
C9' C10' 1.520(2)
C10' C11' 1.519(2)
C11' C12' 1.513(2)
C11' C13' 1.519(3)

loop_
_geom_torsion_atom_site_label_1
_geom_torsion_atom_site_label_2
_geom_torsion_atom_site_label_3
_geom_torsion_atom_site_label_4
_geom_torsion
O3 C4 C5 C6 178.04(15)
O3 C4 C5 C14 -3.4(3)
O4 C2 C3 C4 174.24(15)
O4 C2 C3 C9 1.7(2)
C1 C2 C3 C4 -2.5(2)
C1 C2 C3 C9 -175.04(15)
C2 O4 C11 C10 -50.55(18)
C2 O4 C11 C12 73.85(17)
C2 O4 C11 C13 -168.78(13)
C2 C1 C6 O2 -177.71(14)
C2 C1 C6 C5 2.0(2)
C2 C1 C7 O1 179.09(15)
C2 C1 C7 C8 -0.3(3)
C2 C3 C4 O3 -176.50(15)
C2 C3 C4 C5 4.2(3)
C2 C3 C9 C10 8.6(2)
C2 C3 C9 O4' -114.50(16)
C3 C4 C5 C6 -2.7(2)
C3 C4 C5 C14 175.91(16)
C3 C9 C10 C11 -39.02(18)
C3 C9 C10 C9' -166.83(13)
C3 C9 O4' C3' -166.35(13)
C4 C3 C9 C10 -163.91(14)
C4 C3 C9 O4' 72.99(18)
C4 C5 C6 O2 179.21(14)
C4 C5 C6 C1 -0.5(2)
C6 C1 C2 O4 -177.29(14)
C6 C1 C2 C3 -0.4(2)
C6 C1 C7 O1 1.0(2)
C6 C1 C7 C8 -178.41(15)
C7 C1 C2 O4 4.6(2)
C7 C1 C2 C3 -178.54(15)
C7 C1 C6 O2 0.5(2)
C7 C1 C6 C5 -179.82(15)
C9 C3 C4 O3 -3.8(2)
C9 C3 C4 C5 176.87(15)
C9 C10 C11 O4 58.73(16)
C9 C10 C11 C12 -60.34(18)
C9 C10 C11 C13 171.73(13)
C9 C10 C9' C2' -4.09(19)
C9 C10 C9' C10' -127.64(15)
C9 O4' C3' C2' -38.76(18)
C9 O4' C3' C4' 139.83(14)
C10 C9 O4' C3' 69.34(15)
C10 C9' C10' C11' 174.23(13)
C11 O4 C2 C1 -161.96(14)
C11 O4 C2 C3 21.2(2)
C11 C10 C9' C2' -130.71(15)
C11 C10 C9' C10' 105.74(16)
C14 C5 C6 O2 0.6(2)
C14 C5 C6 C1 -179.06(16)
O1' C5' C6' C1' 177.38(15)
O1' C5' C6' C7' -3.4(2)
O3' C1' C2' C3' -176.67(14)
O3' C1' C2' C9' 6.7(2)
O3' C1' C6' C5' -177.00(14)
O3' C1' C6' C7' 3.9(2)
O4' C9 C10 C11 83.23(15)
O4' C9 C10 C9' -44.59(17)
O4' C3' C4' C5' -171.30(14)
O4' C3' C4' C14' 5.8(2)
C1' O3' C11' C10' 44.48(19)
C1' O3' C11' C12' 163.02(14)
C1' O3' C11' C13' -79.02(17)
C1' C2' C3' O4' 170.23(14)
C1' C2' C3' C4' -8.3(2)
C1' C2' C9' C10 -148.43(15)
C1' C2' C9' C10' -22.2(2)
C1' C6' C7' O2' 178.49(16)
C1' C6' C7' C8' -1.4(3)
C2' C1' C6' C5' 4.1(2)
C2' C1' C6' C7' -175.02(16)
C2' C3' C4' C5' 7.2(2)
C2' C3' C4' C14' -175.74(16)
C2' C9' C10' C11' 48.34(18)
C3' C2' C9' C10 35.0(2)
C3' C2' C9' C10' 161.19(14)
C3' C4' C5' O1' 177.32(15)
C3' C4' C5' C6' -0.2(2)
C4' C5' C6' C1' -5.2(2)
C4' C5' C6' C7' 173.98(16)
C5' C6' C7' O2' -0.6(3)
C5' C6' C7' C8' 179.54(18)
C6' C1' C2' C3' 2.2(2)
C6' C1' C2' C9' -174.46(15)
C9' C10 C11 O4 -174.99(12)
C9' C10 C11 C12 65.95(18)
C9' C10 C11 C13 -61.99(18)
C9' C2' C3' O4' -13.0(2)
C9' C2' C3' C4' 168.48(15)
C9' C10' C11' O3' -60.57(18)
C9' C10' C11' C12' -174.85(14)
C9' C10' C11' C13' 59.03(19)
C11' O3' C1' C2' -18.2(2)
C11' O3' C1' C6' 162.88(14)
C14' C4' C5' O1' 0.3(2)
C14' C4' C5' C6' -177.21(16)
